data_7015946
loop_
_publ_author_name
'Benjamin, Sophie L.'
'Levason, William'
'Reid, Gillian'
'Rogers, Michael C.'

_publ_section_title
;
 Hybrid dibismuthines and distibines as ligands towards transition
 metal carbonyls.
;
_journal_issue 24
_journal_name_full 'Dalton transactions (Cambridge, England : 2003)'
_journal_page_first 6565
_journal_page_last 6574
_journal_paper_doi 10.1039/c1dt10447k
_journal_volume 40
_journal_year 2011
_chemical_formula_moiety 'C12 H20 O5 Sb2 W'
_chemical_formula_structural '(C8 H20 O Sb2) (C O)4 W'
_chemical_formula_sum 'C12 H20 O5 Sb2 W'
_chemical_formula_weight 671.63
_chemical_name_systematic
;
Tetracarbonyl(1,5-bis(dimethylstibino)-3-oxapentane-Sb,Sb')tungsten(0)
;
_space_group_IT_number 14
_space_group_name_Hall '-P 2yn'
_symmetry_cell_setting monoclinic
_symmetry_space_group_name_Hall '-P 2yn'
_symmetry_space_group_name_H-M 'P 1 21/n 1'
_atom_sites_solution_hydrogens geom
_atom_sites_solution_primary direct
_atom_sites_solution_secondary difmap
_audit_creation_date 2010-07-18
_audit_creation_method 'SHELXL-97 + hand edit'
_cell_angle_alpha 90.00
_cell_angle_beta 95.26(2)
_cell_angle_gamma 90.00
_cell_formula_units_Z 4
_cell_length_a 7.229(2)
_cell_length_b 14.047(5)
_cell_length_c 18.191(6)
_cell_measurement_reflns_used 2881
_cell_measurement_temperature 120(2)
_cell_measurement_theta_max 27.48
_cell_measurement_theta_min 2.91
_cell_volume 1839.4(10)
_computing_cell_refinement 'DENZO (Otwinowski & Minor, 1997)'
_computing_data_collection 'COLLECT (Hooft, R.W.W., 1998)'
_computing_data_reduction 'DENZO (Otwinowski & Minor, 1997)'
_computing_structure_refinement 'SHELXL-97 (Sheldrick, 1997)'
_computing_structure_solution 'SHELXS-97 (Sheldrick, 1997)'
_diffrn_ambient_temperature 120(2)
_diffrn_measured_fraction_theta_full 0.975
_diffrn_measured_fraction_theta_max 0.975
_diffrn_measurement_device_type 'Bruker-Nonius 95mm CCD camera on \k-goniostat'
_diffrn_measurement_method '\f & \w scans'
_diffrn_radiation_monochromator '10cm confocal mirrors'
_diffrn_radiation_source 'Bruker-Nonius FR591 rotating anode'
_diffrn_radiation_type MoK\a
_diffrn_radiation_wavelength 0.71073
_diffrn_reflns_av_R_equivalents 0.0438
_diffrn_reflns_av_sigmaI/netI 0.0390
_diffrn_reflns_limit_h_max 8
_diffrn_reflns_limit_h_min -8
_diffrn_reflns_limit_k_max 17
_diffrn_reflns_limit_k_min -15
_diffrn_reflns_limit_l_max 22
_diffrn_reflns_limit_l_min -22
_diffrn_reflns_number 13234
_diffrn_reflns_theta_full 25.99
_diffrn_reflns_theta_max 25.99
_diffrn_reflns_theta_min 3.11
_diffrn_standards_number 0
_exptl_absorpt_coefficient_mu 9.167
_exptl_absorpt_correction_T_max 1.0000
_exptl_absorpt_correction_T_min 0.5296
_exptl_absorpt_correction_type multi-scan
_exptl_absorpt_process_details 'G.M. Sheldrick, (2007). SADABS. Version 2007/2. Bruker AXS Inc.'
_exptl_crystal_colour 'pale yellow'
_exptl_crystal_density_diffrn 2.425
_exptl_crystal_density_method 'not measured'
_exptl_crystal_description plate
_exptl_crystal_F_000 1232
_exptl_crystal_size_max 0.08
_exptl_crystal_size_mid 0.06
_exptl_crystal_size_min 0.02
_refine_diff_density_max 5.038
_refine_diff_density_min -3.015
_refine_diff_density_rms 0.254
_refine_ls_extinction_method none
_refine_ls_goodness_of_fit_ref 1.048
_refine_ls_hydrogen_treatment constr
_refine_ls_matrix_type full
_refine_ls_number_parameters 218
_refine_ls_number_reflns 3519
_refine_ls_number_restraints 47
_refine_ls_restrained_S_all 1.042
_refine_ls_R_factor_all 0.0686
_refine_ls_R_factor_gt 0.0568
_refine_ls_shift/su_max 0.009
_refine_ls_shift/su_mean 0.001
_refine_ls_structure_factor_coef Fsqd
_refine_ls_weighting_details 'w=1/[\s^2^(Fo^2^)+(0.0376P)^2^+55.8528P] where P=(Fo^2^+2Fc^2^)/3'
_refine_ls_weighting_scheme calc
_refine_ls_wR_factor_gt 0.1316
_refine_ls_wR_factor_ref 0.1429
_reflns_number_gt 3025
_reflns_number_total 3519
_reflns_threshold_expression I>2sigma(I)
_cod_data_source_file c1dt10447k.txt
_cod_data_source_block 10slb049a
_cod_original_sg_symbol_H-M 'P 21/n'
_cod_database_code 7015946

loop_
_symmetry_equiv_pos_as_xyz
'x, y, z'
'-x+1/2, y+1/2, -z+1/2'
'-x, -y, -z'
'x-1/2, -y-1/2, z-1/2'

loop_
_atom_site_label
_atom_site_type_symbol
_atom_site_fract_x
_atom_site_fract_y
_atom_site_fract_z
_atom_site_U_iso_or_equiv
_atom_site_adp_type
_atom_site_occupancy
_atom_site_symmetry_multiplicity
_atom_site_calc_flag
_atom_site_refinement_flags
_atom_site_disorder_assembly
_atom_site_disorder_group
W1 W 1.02580(7) 0.67337(4) 0.17617(3) 0.03968(18) Uani 1 1 d . A .
Sb1 Sb 0.94832(16) 0.86288(8) 0.18262(7) 0.0704(4) Uani 1 1 d D . .
Sb2 Sb 1.12360(14) 0.68870(7) 0.03477(5) 0.0492(3) Uani 1 1 d . . .
O1A O 0.922(3) 0.8833(16) -0.0065(12) 0.068(7) Uani 0.51(3) 1 d PDU A 1
O1B O 0.804(5) 0.832(2) 0.0295(15) 0.089(11) Uani 0.49(3) 1 d PDU A 2
O2 O 1.4343(15) 0.7237(9) 0.2438(6) 0.071(3) Uani 1 1 d . A .
O3 O 0.902(2) 0.6462(13) 0.3344(7) 0.102(5) Uani 1 1 d . A .
O4 O 1.123(2) 0.4558(9) 0.1712(8) 0.094(5) Uani 1 1 d . A .
O5 O 0.6130(14) 0.6313(8) 0.1090(6) 0.062(3) Uani 1 1 d . A .
C1 C 1.164(3) 0.9620(12) 0.1586(11) 0.092(7) Uani 1 1 d . A .
H1A H 1.2817 0.9434 0.1859 0.138 Uiso 1 1 calc R . .
H1B H 1.1301 1.0262 0.1735 0.138 Uiso 1 1 calc R . .
H1C H 1.1781 0.9612 0.1055 0.138 Uiso 1 1 calc R . .
C2 C 0.874(4) 0.914(2) 0.2846(17) 0.153(14) Uani 1 1 d . A .
H2A H 0.9684 0.8951 0.3240 0.230 Uiso 1 1 calc R . .
H2B H 0.7535 0.8883 0.2944 0.230 Uiso 1 1 calc R . .
H2C H 0.8669 0.9841 0.2828 0.230 Uiso 1 1 calc R . .
C3A C 0.750(6) 0.931(3) 0.103(2) 0.085(15) Uani 0.51(3) 1 d PDU A 1
H3A1 H 0.6239 0.9184 0.1188 0.103 Uiso 0.51(3) 1 calc PR A 1
H3A2 H 0.7704 1.0003 0.1068 0.103 Uiso 0.51(3) 1 calc PR A 1
C4A C 0.749(4) 0.902(4) 0.0224(17) 0.098(15) Uani 0.51(3) 1 d PDU A 1
H4A1 H 0.6705 0.8449 0.0146 0.118 Uiso 0.51(3) 1 calc PR A 1
H4A2 H 0.6869 0.9540 -0.0076 0.118 Uiso 0.51(3) 1 calc PR A 1
C5A C 0.927(7) 0.8228(15) -0.0699(16) 0.105(15) Uani 0.51(3) 1 d PDU A 1
H5A1 H 1.0420 0.8363 -0.0935 0.126 Uiso 0.51(3) 1 calc PR A 1
H5A2 H 0.8205 0.8393 -0.1059 0.126 Uiso 0.51(3) 1 calc PR A 1
C6A C 0.919(3) 0.7170(12) -0.0540(9) 0.077(5) Uani 0.51(3) 1 d PDU A 1
H6A1 H 0.9455 0.6800 -0.0982 0.092 Uiso 0.51(3) 1 calc PR A 1
H6A2 H 0.7945 0.6991 -0.0403 0.092 Uiso 0.51(3) 1 calc PR A 1
C3B C 0.687(5) 0.913(4) 0.130(3) 0.085(14) Uani 0.49(3) 1 d PDU A 2
H3B1 H 0.5868 0.8646 0.1295 0.102 Uiso 0.49(3) 1 calc PR A 2
H3B2 H 0.6453 0.9734 0.1515 0.102 Uiso 0.49(3) 1 calc PR A 2
C4B C 0.761(7) 0.926(3) 0.056(3) 0.105(16) Uani 0.49(3) 1 d PDU A 2
H4B1 H 0.6667 0.9573 0.0206 0.126 Uiso 0.49(3) 1 calc PR A 2
H4B2 H 0.8741 0.9662 0.0603 0.126 Uiso 0.49(3) 1 calc PR A 2
C5B C 0.813(6) 0.807(2) -0.0449(17) 0.077(10) Uani 0.49(3) 1 d PDU A 2
H5B1 H 0.8731 0.8598 -0.0702 0.092 Uiso 0.49(3) 1 calc PR A 2
H5B2 H 0.6852 0.7999 -0.0689 0.092 Uiso 0.49(3) 1 calc PR A 2
C6B C 0.919(3) 0.7170(12) -0.0540(9) 0.077(5) Uani 0.49(3) 1 d PDU A 2
H6B1 H 0.9807 0.7208 -0.1004 0.092 Uiso 0.49(3) 1 calc PR A 2
H6B2 H 0.8306 0.6631 -0.0588 0.092 Uiso 0.49(3) 1 calc PR A 2
C7 C 1.240(2) 0.5645(13) -0.0107(9) 0.069(5) Uani 1 1 d . A .
H7A H 1.3404 0.5398 0.0241 0.104 Uiso 1 1 calc R . .
H7B H 1.2901 0.5809 -0.0573 0.104 Uiso 1 1 calc R . .
H7C H 1.1436 0.5158 -0.0196 0.104 Uiso 1 1 calc R . .
C8 C 1.327(3) 0.7888(15) 0.0077(9) 0.083(6) Uani 1 1 d . A .
H8A H 1.4346 0.7853 0.0444 0.124 Uiso 1 1 calc R . .
H8B H 1.2739 0.8531 0.0075 0.124 Uiso 1 1 calc R . .
H8C H 1.3654 0.7742 -0.0413 0.124 Uiso 1 1 calc R . .
C9 C 1.288(2) 0.7045(10) 0.2180(7) 0.048(3) Uani 1 1 d . . .
C10 C 0.944(2) 0.6549(13) 0.2776(9) 0.066(4) Uani 1 1 d . . .
C11 C 1.084(3) 0.5389(11) 0.1739(9) 0.066(5) Uani 1 1 d . . .
C12 C 0.761(2) 0.6469(9) 0.1329(8) 0.047(3) Uani 1 1 d . . .

loop_
_atom_site_aniso_label
_atom_site_aniso_U_11
_atom_site_aniso_U_22
_atom_site_aniso_U_33
_atom_site_aniso_U_23
_atom_site_aniso_U_13
_atom_site_aniso_U_12
W1 0.0477(3) 0.0396(3) 0.0313(3) -0.00323(19) 0.0009(2) -0.0005(2)
Sb1 0.0661(7) 0.0463(6) 0.0936(9) -0.0297(6) -0.0210(6) 0.0146(5)
Sb2 0.0564(6) 0.0606(6) 0.0295(4) -0.0019(4) -0.0027(4) 0.0027(4)
O1A 0.061(12) 0.070(10) 0.067(14) 0.007(10) -0.030(10) -0.013(11)
O1B 0.10(2) 0.088(19) 0.074(15) -0.005(14) -0.014(15) 0.015(17)
O2 0.052(6) 0.092(9) 0.065(7) -0.019(6) -0.008(5) -0.001(6)
O3 0.117(12) 0.151(14) 0.043(7) -0.012(8) 0.023(7) -0.042(10)
O4 0.125(12) 0.052(7) 0.094(10) -0.013(6) -0.047(8) 0.013(7)
O5 0.046(6) 0.065(7) 0.073(7) -0.011(5) -0.001(5) -0.004(5)
C1 0.127(17) 0.048(9) 0.089(13) -0.002(9) -0.059(12) -0.021(10)
C2 0.095(17) 0.18(3) 0.19(3) -0.14(3) 0.027(18) 0.016(18)
C3A 0.05(2) 0.06(3) 0.14(3) -0.04(3) -0.02(2) 0.02(2)
C4A 0.062(17) 0.17(4) 0.062(17) 0.085(19) -0.010(15) -0.01(2)
C5A 0.12(4) 0.068(12) 0.11(3) -0.025(17) -0.08(2) 0.01(2)
C6A 0.092(13) 0.080(9) 0.052(9) 0.000(7) -0.025(8) 0.009(9)
C3B 0.06(3) 0.06(3) 0.13(3) -0.03(2) -0.01(2) 0.01(2)
C4B 0.09(3) 0.11(3) 0.10(3) -0.05(2) -0.03(3) 0.01(3)
C5B 0.09(3) 0.058(18) 0.082(17) -0.015(17) 0.00(2) -0.018(14)
C6B 0.092(13) 0.080(9) 0.052(9) 0.000(7) -0.025(8) 0.009(9)
C7 0.056(9) 0.088(12) 0.063(10) -0.039(9) 0.004(7) 0.015(9)
C8 0.104(15) 0.096(14) 0.047(9) 0.023(9) 0.005(9) -0.033(12)
C9 0.054(8) 0.054(8) 0.034(6) -0.002(6) -0.003(6) -0.002(6)
C10 0.073(11) 0.077(11) 0.049(9) -0.010(8) 0.013(8) -0.029(9)
C11 0.092(12) 0.041(8) 0.057(9) -0.006(7) -0.034(8) 0.005(8)
C12 0.055(9) 0.039(7) 0.046(7) -0.006(6) 0.006(6) -0.001(6)

loop_
_atom_type_symbol
_atom_type_description
_atom_type_scat_dispersion_real
_atom_type_scat_dispersion_imag
_atom_type_scat_source
C C 0.0033 0.0016 'International Tables Vol C Tables 4.2.6.8 and 6.1.1.4'
H H 0.0000 0.0000 'International Tables Vol C Tables 4.2.6.8 and 6.1.1.4'
O O 0.0106 0.0060 'International Tables Vol C Tables 4.2.6.8 and 6.1.1.4'
Sb Sb -0.5866 1.5461 'International Tables Vol C Tables 4.2.6.8 and 6.1.1.4'
W W -0.8490 6.8722 'International Tables Vol C Tables 4.2.6.8 and 6.1.1.4'

loop_
_geom_angle_atom_site_label_1
_geom_angle_atom_site_label_2
_geom_angle_atom_site_label_3
_geom_angle
_geom_angle_site_symmetry_1
_geom_angle_site_symmetry_3
_geom_angle_publ_flag
C11 W1 C10 88.6(8) . . ?
C11 W1 C9 91.2(6) . . ?
C10 W1 C9 91.5(6) . . ?
C11 W1 C12 90.7(6) . . ?
C10 W1 C12 89.3(6) . . ?
C9 W1 C12 178.0(6) . . ?
C11 W1 Sb1 178.6(4) . . ?
C10 W1 Sb1 90.5(5) . . ?
C9 W1 Sb1 87.8(4) . . ?
C12 W1 Sb1 90.3(4) . . ?
C11 W1 Sb2 88.9(5) . . ?
C10 W1 Sb2 176.3(4) . . ?
C9 W1 Sb2 91.3(4) . . ?
C12 W1 Sb2 88.1(4) . . ?
Sb1 W1 Sb2 92.03(4) . . ?
C2 Sb1 C3B 89.6(15) . . ?
C2 Sb1 C1 101.7(10) . . ?
C3B Sb1 C1 108.7(16) . . ?
C2 Sb1 C3A 103.2(14) . . ?
C3B Sb1 C3A 19.7(17) . . ?
C1 Sb1 C3A 91.7(16) . . ?
C2 Sb1 W1 116.4(10) . . ?
C3B Sb1 W1 118.4(15) . . ?
C1 Sb1 W1 117.7(6) . . ?
C3A Sb1 W1 121.9(11) . . ?
C6A Sb2 C8 98.5(8) . . ?
C6A Sb2 C7 97.5(7) . . ?
C8 Sb2 C7 98.3(8) . . ?
C6A Sb2 W1 120.5(6) . . ?
C8 Sb2 W1 120.9(5) . . ?
C7 Sb2 W1 116.4(5) . . ?
C4A O1A C5A 120(3) . . ?
C5B O1B C4B 125(3) . . ?
Sb1 C1 H1A 109.5 . . ?
Sb1 C1 H1B 109.5 . . ?
H1A C1 H1B 109.5 . . ?
Sb1 C1 H1C 109.5 . . ?
H1A C1 H1C 109.5 . . ?
H1B C1 H1C 109.5 . . ?
Sb1 C2 H2A 109.5 . . ?
Sb1 C2 H2B 109.5 . . ?
H2A C2 H2B 109.5 . . ?
Sb1 C2 H2C 109.5 . . ?
H2A C2 H2C 109.5 . . ?
H2B C2 H2C 109.5 . . ?
C4A C3A Sb1 118(2) . . ?
C4A C3A H3A1 107.8 . . ?
Sb1 C3A H3A1 107.8 . . ?
C4A C3A H3A2 107.8 . . ?
Sb1 C3A H3A2 107.8 . . ?
H3A1 C3A H3A2 107.1 . . ?
O1A C4A C3A 119(3) . . ?
O1A C4A H4A1 107.6 . . ?
C3A C4A H4A1 107.6 . . ?
O1A C4A H4A2 107.6 . . ?
C3A C4A H4A2 107.6 . . ?
H4A1 C4A H4A2 107.1 . . ?
O1A C5A C6A 115(2) . . ?
O1A C5A H5A1 108.5 . . ?
C6A C5A H5A1 108.5 . . ?
O1A C5A H5A2 108.5 . . ?
C6A C5A H5A2 108.5 . . ?
H5A1 C5A H5A2 107.5 . . ?
C5A C6A Sb2 107.1(16) . . ?
C5A C6A H6A1 110.3 . . ?
Sb2 C6A H6A1 110.3 . . ?
C5A C6A H6A2 110.3 . . ?
Sb2 C6A H6A2 110.3 . . ?
H6A1 C6A H6A2 108.6 . . ?
C4B C3B Sb1 94(3) . . ?
C4B C3B H3B1 113.0 . . ?
Sb1 C3B H3B1 113.0 . . ?
C4B C3B H3B2 112.9 . . ?
Sb1 C3B H3B2 112.9 . . ?
H3B1 C3B H3B2 110.4 . . ?
O1B C4B C3B 106(4) . . ?
O1B C4B H4B1 110.4 . . ?
C3B C4B H4B1 110.4 . . ?
O1B C4B H4B2 110.4 . . ?
C3B C4B H4B2 110.4 . . ?
H4B1 C4B H4B2 108.6 . . ?
O1B C5B H5B1 109.1 . . ?
O1B C5B H5B2 109.1 . . ?
H5B1 C5B H5B2 107.8 . . ?
Sb2 C7 H7A 109.5 . . ?
Sb2 C7 H7B 109.5 . . ?
H7A C7 H7B 109.5 . . ?
Sb2 C7 H7C 109.5 . . ?
H7A C7 H7C 109.5 . . ?
H7B C7 H7C 109.5 . . ?
Sb2 C8 H8A 109.5 . . ?
Sb2 C8 H8B 109.5 . . ?
H8A C8 H8B 109.5 . . ?
Sb2 C8 H8C 109.5 . . ?
H8A C8 H8C 109.5 . . ?
H8B C8 H8C 109.5 . . ?
O2 C9 W1 177.6(13) . . ?
O3 C10 W1 178.4(15) . . ?
O4 C11 W1 178.4(19) . . ?
O5 C12 W1 179.4(14) . . ?

loop_
_geom_bond_atom_site_label_1
_geom_bond_atom_site_label_2
_geom_bond_distance
_geom_bond_site_symmetry_2
_geom_bond_publ_flag
W1 C11 1.937(15) . ?
W1 C10 2.004(16) . ?
W1 C9 2.026(14) . ?
W1 C12 2.036(15) . ?
W1 Sb1 2.7250(14) . ?
W1 Sb2 2.7378(13) . ?
Sb1 C2 2.11(2) . ?
Sb1 C3B 2.16(3) . ?
Sb1 C1 2.16(2) . ?
Sb1 C3A 2.16(3) . ?
Sb2 C6A 2.124(15) . ?
Sb2 C8 2.123(17) . ?
Sb2 C7 2.136(15) . ?
O1A C4A 1.426(19) . ?
O1A C5A 1.434(19) . ?
O1B C5B 1.405(19) . ?
O1B C4B 1.448(19) . ?
O2 C9 1.147(16) . ?
O3 C10 1.112(19) . ?
O4 C11 1.202(18) . ?
O5 C12 1.139(17) . ?
C1 H1A 0.9800 . ?
C1 H1B 0.9800 . ?
C1 H1C 0.9800 . ?
C2 H2A 0.9800 . ?
C2 H2B 0.9800 . ?
C2 H2C 0.9800 . ?
C3A C4A 1.526(19) . ?
C3A H3A1 0.9900 . ?
C3A H3A2 0.9900 . ?
C4A H4A1 0.9900 . ?
C4A H4A2 0.9900 . ?
C5A C6A 1.516(19) . ?
C5A H5A1 0.9900 . ?
C5A H5A2 0.9900 . ?
C6A H6A1 0.9900 . ?
C6A H6A2 0.9900 . ?
C3B C4B 1.52(2) . ?
C3B H3B1 0.9900 . ?
C3B H3B2 0.9900 . ?
C4B H4B1 0.9900 . ?
C4B H4B2 0.9900 . ?
C5B H5B1 0.9900 . ?
C5B H5B2 0.9900 . ?
C7 H7A 0.9800 . ?
C7 H7B 0.9800 . ?
C7 H7C 0.9800 . ?
C8 H8A 0.9800 . ?
C8 H8B 0.9800 . ?
C8 H8C 0.9800 . ?

loop_
_geom_torsion_atom_site_label_1
_geom_torsion_atom_site_label_2
_geom_torsion_atom_site_label_3
_geom_torsion_atom_site_label_4
_geom_torsion
_geom_torsion_site_symmetry_1
_geom_torsion_site_symmetry_2
_geom_torsion_site_symmetry_3
_geom_torsion_site_symmetry_4
_geom_torsion_publ_flag
Sb1 C3A C4A O1A -37(6) . . . . ?
C3A C4A O1A C5A 156(4) . . . . ?
C4A O1A C5A C6A -80(4) . . . . ?
O1A C5A C6A Sb2 -50(4) . . . . ?
Sb1 C3B C4B O1B 67(4) . . . . ?
C3B C4B O1B C5B 157(4) . . . . ?
C4B O1B C5B C6B 161(4) . . . . ?
O1B C5B C6B Sb2 -27(4) . . . . ?
